data_9009911
loop_
_publ_author_name
'Endresen, K.'
'Furuseth, S.'
'Selte, K.'
'Kjekshus, A.'
'Rakke, T.'
'Andresen, A. F.'

_publ_section_title
;
 On the MnP type structure of RuSb and RhSb
;
_journal_name_full 'Acta Chemica Scandinavica A'
_journal_page_first 249
_journal_page_last 252
_journal_volume 31
_journal_year 1977
_chemical_formula_structural RhSb
_chemical_formula_sum 'Rh Sb'
_space_group_IT_number 62
_symmetry_space_group_name_Hall '-P 2ac 2n'
_symmetry_space_group_name_H-M 'P n m a'
_cell_angle_alpha 90
_cell_angle_beta 90
_cell_angle_gamma 90
_cell_length_a 5.9718
_cell_length_b 3.8621
_cell_length_c 6.3242
_cell_formula_units_Z 4
_cell_volume 145.859
_database_code_amcsd 0011940
_exptl_crystal_density_diffrn 10.230
_cod_database_code 9009911

loop_
_symmetry_equiv_pos_as_xyz
x,y,z
x,1/2-y,z
-x,1/2+y,-z
1/2-x,1/2+y,1/2+z
1/2+x,1/2-y,1/2-z
1/2+x,y,1/2-z
1/2-x,-y,1/2+z
-x,-y,-z

loop_
_atom_site_label
_atom_site_fract_x
_atom_site_fract_y
_atom_site_fract_z
Rh 0.00530 0.25000 0.19420
Sb 0.19490 0.25000 0.59150

loop_
_cod_related_entry_id
_cod_related_entry_database
_cod_related_entry_code
1 AMCSD 0011940
